data_4033729
loop_
_publ_author_name
'Yang, Min'
'Li, Xiao-Lu'
'Wang, Jian-Rong'
'Lei, Xinxiang'
'Tang, Wei'
'Li, Xu-Wen'
'Sun, Han'
'Guo, Yue-Wei'

_publ_section_title
;
 Sarcomililate A, an Unusual Diterpenoid with
 Tricyclo[11.3.0.0<sup>2,16</sup>]hexadecane Carbon Skeleton, and Its
 Potential Biogenetic Precursors from the Hainan Soft Coral Sarcophyton
 mililatensis.
;
_journal_issue 5
_journal_name_full 'The Journal of organic chemistry'
_journal_page_first 2568
_journal_page_last 2576
_journal_paper_doi 10.1021/acs.joc.8b03020
_journal_volume 84
_journal_year 2019
_chemical_absolute_configuration rmad
_chemical_formula_moiety 'C22 H36 O4'
_chemical_formula_sum 'C22 H36 O4'
_chemical_formula_weight 364.51
_space_group_crystal_system orthorhombic
_space_group_IT_number 18
_space_group_name_Hall 'P 2 2ab'
_space_group_name_H-M_alt 'P 21 21 2'
_atom_sites_solution_hydrogens geom
_atom_sites_solution_primary dual
_audit_creation_date 2018-01-02
_audit_creation_method
;
Olex2 1.2
(compiled 2017.08.10 svn.r3458 for OlexSys, GUI svn.r5381)
;
_cell_angle_alpha 90
_cell_angle_beta 90
_cell_angle_gamma 90
_cell_formula_units_Z 4
_cell_length_a 9.5866(5)
_cell_length_b 24.3205(11)
_cell_length_c 9.5513(4)
_cell_measurement_reflns_used 2626
_cell_measurement_temperature 205
_cell_measurement_theta_max 66.924
_cell_measurement_theta_min 9.290
_cell_volume 2226.89(18)
_computing_cell_refinement 'SAINT v8.34A (Bruker, 2013)'
_computing_data_reduction 'SAINT v8.34A (Bruker, 2013)'
_computing_molecular_graphics 'Olex2 (Dolomanov et al., 2009)'
_computing_publication_material 'Olex2 (Dolomanov et al., 2009)'
_computing_structure_refinement 'ShelXL (Sheldrick, 2015)'
_computing_structure_solution 'ShelXT (Sheldrick, 2015)'
_diffrn_ambient_temperature 205
_diffrn_measured_fraction_theta_full 0.992
_diffrn_measured_fraction_theta_max 0.992
_diffrn_measurement_device_type 'Bruker APEX-II CCD'
_diffrn_measurement_method '\f and \w scans'
_diffrn_radiation_type CuK\a
_diffrn_radiation_wavelength 1.54178
_diffrn_reflns_av_R_equivalents 0.0430
_diffrn_reflns_av_unetI/netI 0.0283
_diffrn_reflns_Laue_measured_fraction_full 0.992
_diffrn_reflns_Laue_measured_fraction_max 0.992
_diffrn_reflns_limit_h_max 11
_diffrn_reflns_limit_h_min -11
_diffrn_reflns_limit_k_max 28
_diffrn_reflns_limit_k_min -28
_diffrn_reflns_limit_l_max 10
_diffrn_reflns_limit_l_min -11
_diffrn_reflns_number 20215
_diffrn_reflns_point_group_measured_fraction_full 0.984
_diffrn_reflns_point_group_measured_fraction_max 0.984
_diffrn_reflns_theta_full 66.583
_diffrn_reflns_theta_max 66.583
_diffrn_reflns_theta_min 3.635
_diffrn_standards_number 0
_exptl_absorpt_coefficient_mu 0.578
_exptl_absorpt_correction_T_max 0.7532
_exptl_absorpt_correction_T_min 0.6214
_exptl_absorpt_correction_type multi-scan
_exptl_absorpt_process_details
'SADABS-2014/5 (Bruker,2014/5) was used for absorption correction. wR2(int) was 0.1079 before and 0.0604 after correction. The Ratio of minimum to maximum transmission is 0.8250. The \l/2 correction factor is 0.00150.'
_exptl_crystal_colour colourless
_exptl_crystal_colour_primary colourless
_exptl_crystal_density_diffrn 1.087
_exptl_crystal_description block
_exptl_crystal_F_000 800
_exptl_crystal_size_max 0.28
_exptl_crystal_size_mid 0.15
_exptl_crystal_size_min 0.12
_refine_diff_density_max 0.227
_refine_diff_density_min -0.159
_refine_diff_density_rms 0.037
_refine_ls_abs_structure_details
;
 Flack x determined using 1385 quotients [(I+)-(I-)]/[(I+)+(I-)]
 (Parsons, Flack and Wagner, Acta Cryst. B69 (2013) 249-259).
;
_refine_ls_abs_structure_Flack -0.08(10)
_refine_ls_extinction_method none
_refine_ls_goodness_of_fit_ref 1.063
_refine_ls_hydrogen_treatment constr
_refine_ls_matrix_type full
_refine_ls_number_parameters 243
_refine_ls_number_reflns 3872
_refine_ls_number_restraints 0
_refine_ls_restrained_S_all 1.063
_refine_ls_R_factor_all 0.0428
_refine_ls_R_factor_gt 0.0394
_refine_ls_shift/su_max 0.004
_refine_ls_shift/su_mean 0.000
_refine_ls_structure_factor_coef Fsqd
_refine_ls_weighting_details 'w=1/[\s^2^(Fo^2^)+(0.0750P)^2^+0.0780P] where P=(Fo^2^+2Fc^2^)/3'
_refine_ls_weighting_scheme calc
_refine_ls_wR_factor_gt 0.1099
_refine_ls_wR_factor_ref 0.1126
_reflns_Friedel_coverage 0.722
_reflns_Friedel_fraction_full 0.974
_reflns_Friedel_fraction_max 0.974
_reflns_number_gt 3551
_reflns_number_total 3872
_reflns_threshold_expression 'I > 2\s(I)'
_cod_data_source_file jo8b03020_si_002.cif
_cod_data_source_block zz
_cod_database_code 4033729
_shelx_shelxl_version_number 2014/7
_shelx_space_group_comment
;
The symmetry employed for this shelxl refinement is uniquely defined
by the following loop, which should always be used as a source of
symmetry information in preference to the above space-group names.
They are only intended as comments.
;
_shelx_estimated_absorpt_t_max 0.934
_shelx_estimated_absorpt_t_min 0.855
_olex2_refinement_description
;
1. Fixed Uiso
 At 1.2 times of:
  All C(H) groups, All C(H,H) groups
 At 1.5 times of:
  All C(H,H,H) groups, All O(H) groups
2.a Ternary CH refined with riding coordinates:
 C11(H11)
2.b Secondary CH2 refined with riding coordinates:
 C14(H14A,H14B), C13(H13A,H13B), C10(H10A,H10B), C9(H9A,H9B), C6(H6A,H6B),
 C5(H5A,H5B)
2.c Aromatic/amide H refined with riding coordinates:
 C2(H2A), C3(H3), C7(H7)
2.d Idealised Me refined as rotating group:
 C20(H20A,H20B,H20C), C17(H17A,H17B,H17C), C16(H16A,H16B,H16C), C18(H18A,H18B,
 H18C), C19(H19A,H19B,H19C), C22(H22A,H22B,H22C)
2.e Idealised tetrahedral OH refined as rotating group:
 O2(H2), O1(H1)
;
_olex2_submission_special_instructions 'No special instructions were received'

loop_
_space_group_symop_operation_xyz
'x, y, z'
'-x, -y, z'
'-x+1/2, y+1/2, -z'
'x+1/2, -y+1/2, -z'

loop_
_atom_site_label
_atom_site_type_symbol
_atom_site_fract_x
_atom_site_fract_y
_atom_site_fract_z
_atom_site_U_iso_or_equiv
_atom_site_adp_type
_atom_site_occupancy
_atom_site_site_symmetry_order
_atom_site_calc_flag
_atom_site_refinement_flags_posn
O4 O 0.4393(2) 0.65876(6) 0.93968(16) 0.0506(4) Uani 1 1 d .
O2 O 0.5864(2) 0.54864(7) 0.87763(16) 0.0500(4) Uani 1 1 d .
H2 H 0.5660 0.5569 0.9594 0.075 Uiso 1 1 calc GR
O1 O 0.5797(2) 0.54753(9) 0.16753(17) 0.0616(5) Uani 1 1 d .
H1 H 0.5968 0.5142 0.1596 0.092 Uiso 1 1 calc GR
O3 O 0.3900(3) 0.73463(8) 0.8164(3) 0.0763(7) Uani 1 1 d .
C14 C 0.6131(2) 0.61698(9) 0.5243(2) 0.0385(5) Uani 1 1 d .
H14A H 0.5762 0.6531 0.5510 0.046 Uiso 1 1 calc R
H14B H 0.7150 0.6197 0.5223 0.046 Uiso 1 1 calc R
C1 C 0.5611(2) 0.60275(9) 0.3786(2) 0.0404(5) Uani 1 1 d .
C2 C 0.4386(3) 0.62193(10) 0.3309(2) 0.0450(5) Uani 1 1 d .
H2A H 0.4100 0.6092 0.2425 0.054 Uiso 1 1 calc R
C8 C 0.1046(3) 0.62200(10) 0.7056(3) 0.0499(6) Uani 1 1 d .
C20 C 0.6912(3) 0.63420(11) 0.8169(3) 0.0501(6) Uani 1 1 d .
H20A H 0.6965 0.6419 0.9164 0.075 Uiso 1 1 calc GR
H20B H 0.6784 0.6683 0.7659 0.075 Uiso 1 1 calc GR
H20C H 0.7769 0.6167 0.7865 0.075 Uiso 1 1 calc GR
C12 C 0.5680(2) 0.59596(8) 0.7883(2) 0.0374(5) Uani 1 1 d .
C11 C 0.4261(3) 0.62351(9) 0.8161(2) 0.0401(5) Uani 1 1 d .
H11 H 0.3999 0.6462 0.7342 0.048 Uiso 1 1 calc R
C13 C 0.5704(3) 0.57455(9) 0.6359(2) 0.0396(5) Uani 1 1 d .
H13A H 0.6351 0.5434 0.6308 0.048 Uiso 1 1 calc R
H13B H 0.4772 0.5607 0.6126 0.048 Uiso 1 1 calc R
C21 C 0.4213(3) 0.71308(9) 0.9248(3) 0.0522(6) Uani 1 1 d .
C3 C 0.3460(3) 0.65999(10) 0.4006(2) 0.0472(6) Uani 1 1 d .
H3 H 0.3773 0.6752 0.4855 0.057 Uiso 1 1 calc R
C4 C 0.2189(3) 0.67568(11) 0.3551(3) 0.0528(6) Uani 1 1 d .
C7 C 0.0863(3) 0.67295(10) 0.6641(3) 0.0508(6) Uani 1 1 d .
H7 H 0.1154 0.7001 0.7276 0.061 Uiso 1 1 calc R
C10 C 0.3092(3) 0.58346(10) 0.8485(3) 0.0477(6) Uani 1 1 d .
H10A H 0.3263 0.5670 0.9405 0.057 Uiso 1 1 calc R
H10B H 0.3112 0.5538 0.7791 0.057 Uiso 1 1 calc R
C15 C 0.6577(3) 0.56971(10) 0.2830(2) 0.0471(6) Uani 1 1 d .
C9 C 0.1647(3) 0.60931(12) 0.8484(3) 0.0559(7) Uani 1 1 d .
H9A H 0.1006 0.5844 0.8971 0.067 Uiso 1 1 calc R
H9B H 0.1687 0.6435 0.9023 0.067 Uiso 1 1 calc R
C17 C 0.7286(3) 0.52177(12) 0.3577(3) 0.0592(7) Uani 1 1 d .
H17A H 0.6583 0.4965 0.3923 0.089 Uiso 1 1 calc GR
H17B H 0.7832 0.5356 0.4357 0.089 Uiso 1 1 calc GR
H17C H 0.7895 0.5027 0.2927 0.089 Uiso 1 1 calc GR
C6 C 0.0253(3) 0.69394(12) 0.5293(3) 0.0610(7) Uani 1 1 d .
H6A H -0.0450 0.7220 0.5503 0.073 Uiso 1 1 calc R
H6B H -0.0214 0.6636 0.4806 0.073 Uiso 1 1 calc R
C5 C 0.1367(3) 0.71875(11) 0.4326(3) 0.0632(7) Uani 1 1 d .
H5A H 0.0913 0.7430 0.3646 0.076 Uiso 1 1 calc R
H5B H 0.2008 0.7411 0.4886 0.076 Uiso 1 1 calc R
C16 C 0.7656(3) 0.60852(15) 0.2205(3) 0.0687(9) Uani 1 1 d .
H16A H 0.8251 0.5883 0.1565 0.103 Uiso 1 1 calc GR
H16B H 0.8219 0.6241 0.2950 0.103 Uiso 1 1 calc GR
H16C H 0.7186 0.6378 0.1703 0.103 Uiso 1 1 calc GR
C18 C 0.1517(3) 0.65178(18) 0.2283(3) 0.0801(10) Uani 1 1 d .
H18A H 0.2230 0.6384 0.1649 0.120 Uiso 1 1 calc GR
H18B H 0.0967 0.6798 0.1818 0.120 Uiso 1 1 calc GR
H18C H 0.0915 0.6216 0.2557 0.120 Uiso 1 1 calc GR
C19 C 0.0645(4) 0.57321(12) 0.6189(5) 0.0842(11) Uani 1 1 d .
H19A H 0.0008 0.5501 0.6716 0.126 Uiso 1 1 calc GR
H19B H 0.1474 0.5523 0.5953 0.126 Uiso 1 1 calc GR
H19C H 0.0193 0.5856 0.5336 0.126 Uiso 1 1 calc GR
C22 C 0.4491(5) 0.74209(12) 1.0600(3) 0.0834(11) Uani 1 1 d .
H22A H 0.3999 0.7236 1.1351 0.125 Uiso 1 1 calc GR
H22B H 0.4171 0.7798 1.0533 0.125 Uiso 1 1 calc GR
H22C H 0.5485 0.7417 1.0791 0.125 Uiso 1 1 calc GR

loop_
_atom_site_aniso_label
_atom_site_aniso_U_11
_atom_site_aniso_U_22
_atom_site_aniso_U_33
_atom_site_aniso_U_23
_atom_site_aniso_U_13
_atom_site_aniso_U_12
O4 0.0780(12) 0.0402(8) 0.0335(8) -0.0056(7) 0.0061(8) 0.0030(8)
O2 0.0674(11) 0.0501(9) 0.0324(8) 0.0103(7) 0.0067(8) 0.0120(8)
O1 0.0692(12) 0.0782(12) 0.0374(9) -0.0171(9) -0.0088(8) -0.0059(11)
O3 0.1096(18) 0.0413(9) 0.0781(14) 0.0055(10) -0.0140(13) -0.0069(10)
C14 0.0433(12) 0.0425(11) 0.0296(10) 0.0008(9) -0.0027(8) -0.0073(9)
C1 0.0471(13) 0.0462(12) 0.0280(10) 0.0035(9) -0.0012(9) -0.0122(10)
C2 0.0480(13) 0.0566(13) 0.0305(10) 0.0055(9) -0.0048(9) -0.0110(11)
C8 0.0412(13) 0.0518(13) 0.0565(14) -0.0105(11) 0.0046(11) -0.0009(10)
C20 0.0566(15) 0.0560(14) 0.0377(12) -0.0047(11) -0.0089(11) -0.0070(11)
C12 0.0487(13) 0.0364(10) 0.0272(10) 0.0013(8) -0.0020(9) -0.0005(10)
C11 0.0553(13) 0.0375(10) 0.0274(10) -0.0013(8) 0.0009(9) 0.0012(10)
C13 0.0521(13) 0.0389(10) 0.0278(10) -0.0017(8) 0.0039(10) -0.0046(9)
C21 0.0642(16) 0.0387(11) 0.0537(14) -0.0031(11) 0.0103(13) -0.0060(11)
C3 0.0549(14) 0.0473(12) 0.0395(12) 0.0059(10) -0.0040(10) -0.0036(11)
C4 0.0524(14) 0.0609(14) 0.0451(13) 0.0095(11) -0.0007(11) -0.0011(12)
C7 0.0474(14) 0.0529(13) 0.0522(14) -0.0131(11) 0.0043(11) 0.0044(11)
C10 0.0504(14) 0.0464(12) 0.0464(13) 0.0025(10) 0.0064(11) 0.0002(10)
C15 0.0482(14) 0.0662(15) 0.0269(11) -0.0043(10) -0.0013(9) -0.0101(11)
C9 0.0538(15) 0.0587(15) 0.0551(15) 0.0007(12) 0.0129(12) 0.0025(12)
C17 0.0599(16) 0.0744(17) 0.0432(13) -0.0127(13) -0.0007(11) 0.0107(14)
C6 0.0481(15) 0.0701(16) 0.0647(16) -0.0054(15) -0.0017(12) 0.0143(13)
C5 0.0687(18) 0.0552(14) 0.0658(17) 0.0120(14) -0.0042(14) 0.0114(13)
C16 0.0617(17) 0.104(2) 0.0408(14) -0.0085(15) 0.0106(12) -0.0301(17)
C18 0.0514(17) 0.130(3) 0.0589(17) -0.0135(19) -0.0081(14) 0.0075(19)
C19 0.087(2) 0.0566(16) 0.110(3) -0.0214(18) -0.028(2) -0.0026(16)
C22 0.126(3) 0.0555(16) 0.069(2) -0.0222(15) 0.017(2) -0.0105(18)

loop_
_atom_type_symbol
_atom_type_description
_atom_type_scat_dispersion_real
_atom_type_scat_dispersion_imag
_atom_type_scat_source
C C 0.0181 0.0091 'International Tables Vol C Tables 4.2.6.8 and 6.1.1.4'
H H 0.0000 0.0000 'International Tables Vol C Tables 4.2.6.8 and 6.1.1.4'
O O 0.0492 0.0322 'International Tables Vol C Tables 4.2.6.8 and 6.1.1.4'

loop_
_geom_angle_atom_site_label_1
_geom_angle_atom_site_label_2
_geom_angle_atom_site_label_3
_geom_angle
C21 O4 C11 118.74(19)
C12 O2 H2 109.5
C15 O1 H1 109.5
H14A C14 H14B 107.7
C1 C14 H14A 108.9
C1 C14 H14B 108.9
C1 C14 C13 113.25(17)
C13 C14 H14A 108.9
C13 C14 H14B 108.9
C14 C1 C15 118.0(2)
C2 C1 C14 121.2(2)
C2 C1 C15 120.62(19)
C1 C2 H2A 116.5
C1 C2 C3 127.1(2)
C3 C2 H2A 116.5
C7 C8 C9 121.1(2)
C7 C8 C19 123.1(3)
C19 C8 C9 115.8(2)
H20A C20 H20B 109.5
H20A C20 H20C 109.5
H20B C20 H20C 109.5
C12 C20 H20A 109.5
C12 C20 H20B 109.5
C12 C20 H20C 109.5
O2 C12 C20 106.62(18)
O2 C12 C11 110.66(17)
O2 C12 C13 106.62(16)
C20 C12 C11 112.78(18)
C20 C12 C13 111.21(19)
C11 C12 C13 108.77(18)
O4 C11 C12 108.51(19)
O4 C11 H11 109.4
O4 C11 C10 105.99(18)
C12 C11 H11 109.4
C10 C11 C12 114.12(18)
C10 C11 H11 109.4
C14 C13 C12 115.47(17)
C14 C13 H13A 108.4
C14 C13 H13B 108.4
C12 C13 H13A 108.4
C12 C13 H13B 108.4
H13A C13 H13B 107.5
O4 C21 C22 110.6(2)
O3 C21 O4 123.7(2)
O3 C21 C22 125.7(2)
C2 C3 H3 117.0
C4 C3 C2 126.0(2)
C4 C3 H3 117.0
C3 C4 C5 120.8(3)
C3 C4 C18 122.8(3)
C18 C4 C5 116.4(3)
C8 C7 H7 115.4
C8 C7 C6 129.1(2)
C6 C7 H7 115.4
C11 C10 H10A 108.7
C11 C10 H10B 108.7
C11 C10 C9 114.1(2)
H10A C10 H10B 107.6
C9 C10 H10A 108.7
C9 C10 H10B 108.7
O1 C15 C1 109.9(2)
O1 C15 C17 107.7(2)
O1 C15 C16 106.6(2)
C17 C15 C1 113.08(19)
C16 C15 C1 108.6(2)
C16 C15 C17 110.7(2)
C8 C9 C10 115.6(2)
C8 C9 H9A 108.4
C8 C9 H9B 108.4
C10 C9 H9A 108.4
C10 C9 H9B 108.4
H9A C9 H9B 107.5
C15 C17 H17A 109.5
C15 C17 H17B 109.5
C15 C17 H17C 109.5
H17A C17 H17B 109.5
H17A C17 H17C 109.5
H17B C17 H17C 109.5
C7 C6 H6A 109.2
C7 C6 H6B 109.2
C7 C6 C5 112.2(2)
H6A C6 H6B 107.9
C5 C6 H6A 109.2
C5 C6 H6B 109.2
C4 C5 C6 112.7(2)
C4 C5 H5A 109.0
C4 C5 H5B 109.0
C6 C5 H5A 109.0
C6 C5 H5B 109.0
H5A C5 H5B 107.8
C15 C16 H16A 109.5
C15 C16 H16B 109.5
C15 C16 H16C 109.5
H16A C16 H16B 109.5
H16A C16 H16C 109.5
H16B C16 H16C 109.5
C4 C18 H18A 109.5
C4 C18 H18B 109.5
C4 C18 H18C 109.5
H18A C18 H18B 109.5
H18A C18 H18C 109.5
H18B C18 H18C 109.5
C8 C19 H19A 109.5
C8 C19 H19B 109.5
C8 C19 H19C 109.5
H19A C19 H19B 109.5
H19A C19 H19C 109.5
H19B C19 H19C 109.5
C21 C22 H22A 109.5
C21 C22 H22B 109.5
C21 C22 H22C 109.5
H22A C22 H22B 109.5
H22A C22 H22C 109.5
H22B C22 H22C 109.5

loop_
_geom_bond_atom_site_label_1
_geom_bond_atom_site_label_2
_geom_bond_distance
O4 C11 1.464(3)
O4 C21 1.340(3)
O2 H2 0.8300
O2 C12 1.443(3)
O1 H1 0.8300
O1 C15 1.437(3)
O3 C21 1.199(3)
C14 H14A 0.9800
C14 H14B 0.9800
C14 C1 1.518(3)
C14 C13 1.539(3)
C1 C2 1.343(3)
C1 C15 1.528(3)
C2 H2A 0.9400
C2 C3 1.445(4)
C8 C7 1.313(4)
C8 C9 1.512(4)
C8 C19 1.497(4)
C20 H20A 0.9700
C20 H20B 0.9700
C20 H20C 0.9700
C20 C12 1.527(3)
C12 C11 1.539(3)
C12 C13 1.547(3)
C11 H11 0.9900
C11 C10 1.517(3)
C13 H13A 0.9800
C13 H13B 0.9800
C21 C22 1.495(4)
C3 H3 0.9400
C3 C4 1.349(4)
C4 C5 1.505(4)
C4 C18 1.490(4)
C7 H7 0.9400
C7 C6 1.504(4)
C10 H10A 0.9800
C10 H10B 0.9800
C10 C9 1.521(4)
C15 C17 1.527(4)
C15 C16 1.523(4)
C9 H9A 0.9800
C9 H9B 0.9800
C17 H17A 0.9700
C17 H17B 0.9700
C17 H17C 0.9700
C6 H6A 0.9800
C6 H6B 0.9800
C6 C5 1.536(4)
C5 H5A 0.9800
C5 H5B 0.9800
C16 H16A 0.9700
C16 H16B 0.9700
C16 H16C 0.9700
C18 H18A 0.9700
C18 H18B 0.9700
C18 H18C 0.9700
C19 H19A 0.9700
C19 H19B 0.9700
C19 H19C 0.9700
C22 H22A 0.9700
C22 H22B 0.9700
C22 H22C 0.9700
